data_2225236
loop_
_publ_author_name
'Sakurai, Kaori'
'Noguchi, Keiichi'
'Nishibe, Koichiro'

_publ_section_title 3-(2,3,5,6,7,8-Hexahydro-1<i>H</i>-cyclopenta[<i>b</i>]quinolin-9-yl)-1,5-bis(4-methoxyphenyl)biuret
_journal_coeditor_code FJ2281
_journal_issue 3
_journal_name_full 'Acta Crystallographica Section E'
_journal_page_first o655
_journal_paper_doi 10.1107/S1600536810006057
_journal_volume 66
_journal_year 2010
_chemical_formula_iupac 'C28 H30 N4 O4'
_chemical_formula_moiety 'C28 H30 N4 O4'
_chemical_formula_sum 'C28 H30 N4 O4'
_chemical_formula_weight 486.56
_chemical_name_common
;
1,5-Di-(4-methoxyphenyl)-3-hexahydrocyclopentaquinolylbiuret
;
_chemical_name_systematic
;
3-(2,3,5,6,7,8-Hexahydro-
1<i>H</i>-cyclopenta[<i>b</i>]quinolin-9-yl)-1,5-bis(4-methoxyphenyl)biuret
;
_space_group_IT_number 9
_symmetry_cell_setting monoclinic
_symmetry_space_group_name_Hall 'C -2yc'
_symmetry_space_group_name_H-M 'C 1 c 1'
_atom_sites_solution_hydrogens geom
_atom_sites_solution_primary direct
_atom_sites_solution_secondary difmap
_audit_creation_method SHELXL-97
_cell_angle_alpha 90.00
_cell_angle_beta 105.5260(10)
_cell_angle_gamma 90.00
_cell_formula_units_Z 4
_cell_length_a 22.4514(4)
_cell_length_b 12.7128(2)
_cell_length_c 8.83183(16)
_cell_measurement_reflns_used 18332
_cell_measurement_temperature 193(2)
_cell_measurement_theta_max 68.2
_cell_measurement_theta_min 4.0
_cell_volume 2428.80(7)
_computing_cell_refinement 'PROCESS-AUTO (Rigaku, 1998)'
_computing_data_collection 'PROCESS-AUTO (Rigaku, 1998)'
_computing_data_reduction 'CrystalStructure (Rigaku/MSC, 2004)'
_computing_molecular_graphics 'ORTEP3 for Windows (Farrugia, 1997)'
_computing_publication_material 'SHELXL97 (Sheldrick, 2008)'
_computing_structure_refinement 'SHELXL97 (Sheldrick, 2008)'
_computing_structure_solution 'SIR2004 (Burla <i>et al.</i>,  2005)'
_diffrn_ambient_temperature 193(2)
_diffrn_detector_area_resol_mean 10.00
_diffrn_measured_fraction_theta_full 1.000
_diffrn_measured_fraction_theta_max 1.000
_diffrn_measurement_device_type 'Rigaku R-AXIS RAPID'
_diffrn_measurement_method \w
_diffrn_radiation_monochromator graphite
_diffrn_radiation_source 'rotating anode'
_diffrn_radiation_type CuK\a
_diffrn_radiation_wavelength 1.54187
_diffrn_reflns_av_R_equivalents 0.0220
_diffrn_reflns_av_sigmaI/netI 0.0133
_diffrn_reflns_limit_h_max 26
_diffrn_reflns_limit_h_min -26
_diffrn_reflns_limit_k_max 15
_diffrn_reflns_limit_k_min -15
_diffrn_reflns_limit_l_max 10
_diffrn_reflns_limit_l_min -10
_diffrn_reflns_number 19342
_diffrn_reflns_theta_full 68.20
_diffrn_reflns_theta_max 68.20
_diffrn_reflns_theta_min 4.03
_exptl_absorpt_coefficient_mu 0.733
_exptl_absorpt_correction_T_max 0.929
_exptl_absorpt_correction_T_min 0.754
_exptl_absorpt_correction_type numerical
_exptl_absorpt_process_details
;
(ABSCOR; Higashi, 1999)
;
_exptl_crystal_colour colorless
_exptl_crystal_density_diffrn 1.331
_exptl_crystal_density_method 'not measured'
_exptl_crystal_description block
_exptl_crystal_F_000 1032
_exptl_crystal_size_max 0.45
_exptl_crystal_size_mid 0.25
_exptl_crystal_size_min 0.10
_refine_diff_density_max 0.167
_refine_diff_density_min -0.150
_refine_ls_extinction_coef 0.00173(14)
_refine_ls_extinction_expression Fc^*^=kFc[1+0.001xFc^2^\l^3^/sin(2\q)]^-1/4^
_refine_ls_extinction_method SHELXL
_refine_ls_goodness_of_fit_ref 1.091
_refine_ls_hydrogen_treatment constr
_refine_ls_matrix_type full
_refine_ls_number_parameters 328
_refine_ls_number_reflns 2235
_refine_ls_number_restraints 2
_refine_ls_restrained_S_all 1.091
_refine_ls_R_factor_all 0.0287
_refine_ls_R_factor_gt 0.0279
_refine_ls_shift/su_max 0.000
_refine_ls_shift/su_mean 0.000
_refine_ls_structure_factor_coef Fsqd
_refine_ls_weighting_details 'calc w=1/[\s^2^(Fo^2^)+(0.0431P)^2^+0.5591P] where P=(Fo^2^+2Fc^2^)/3'
_refine_ls_weighting_scheme calc
_refine_ls_wR_factor_gt 0.0710
_refine_ls_wR_factor_ref 0.0716
_reflns_number_gt 2168
_reflns_number_total 2235
_reflns_threshold_expression >2\s(I)
_cod_data_source_file fj2281.cif
_cod_data_source_block I
_cod_original_cell_volume 2428.80(8)
_cod_database_code 2225236
_cod_database_fobs_code 2225236

loop_
_symmetry_equiv_pos_site_id
_symmetry_equiv_pos_as_xyz
1 +X,+Y,+Z
2 +X,-Y,1/2+Z
3 1/2+X,1/2+Y,+Z
4 1/2+X,1/2-Y,1/2+Z

loop_
_atom_site_type_symbol
_atom_site_label
_atom_site_fract_x
_atom_site_fract_y
_atom_site_fract_z
_atom_site_U_iso_or_equiv
_atom_site_adp_type
_atom_site_calc_flag
_atom_site_refinement_flags
_atom_site_occupancy
_atom_site_disorder_assembly
_atom_site_disorder_group
O O1 0.06234(8) 0.24673(12) 1.0794(2) 0.0445(4) Uani d . 1 . .
O O2 -0.10168(7) 0.65103(12) 1.1352(2) 0.0444(4) Uani d . 1 . .
O O3 0.17237(8) 0.40771(11) 0.8629(2) 0.0430(4) Uani d . 1 . .
O O4 0.38341(7) 0.39432(13) 0.50693(18) 0.0416(4) Uani d . 1 . .
N N1 0.13344(8) 0.25410(12) 0.9380(2) 0.0306(4) Uani d . 1 . .
N N2 0.06980(9) 0.39868(14) 0.9509(2) 0.0395(4) Uani d . 1 . .
H H2 0.0880 0.4276 0.8845 0.047 Uiso calc R 1 . .
N N3 0.18591(8) -0.05082(13) 1.12185(19) 0.0305(4) Uani d . 1 . .
N N4 0.20716(8) 0.25153(13) 0.7982(2) 0.0329(4) Uani d . 1 . .
H H4 0.2030 0.1827 0.7998 0.039 Uiso calc R 1 . .
C C1 0.08617(9) 0.30000(16) 0.9974(2) 0.0321(4) Uani d . 1 . .
C C2 0.15121(9) 0.14855(15) 0.9958(2) 0.0284(4) Uani d . 1 . .
C C3 0.11494(9) 0.06101(15) 0.9357(2) 0.0281(4) Uani d . 1 . .
C C4 0.13470(9) -0.03777(15) 1.0012(2) 0.0292(4) Uani d . 1 . .
C C5 0.21934(10) 0.03451(15) 1.1761(2) 0.0309(4) Uani d . 1 . .
C C6 0.20443(9) 0.13524(16) 1.1171(2) 0.0305(4) Uani d . 1 . .
C C7 0.27760(11) 0.03514(17) 1.3082(3) 0.0383(5) Uani d . 1 . .
H H7A 0.3131 0.0083 1.2731 0.046 Uiso calc R 1 . .
H H7B 0.2729 -0.0077 1.3979 0.046 Uiso calc R 1 . .
C C8 0.28579(11) 0.15237(18) 1.3523(3) 0.0426(5) Uani d . 1 . .
H H8A 0.3302 0.1715 1.3835 0.051 Uiso calc R 1 . .
H H8B 0.2679 0.1683 1.4408 0.051 Uiso calc R 1 . .
C C9 0.25137(11) 0.21355(17) 1.2040(3) 0.0393(5) Uani d . 1 . .
H H9A 0.2311 0.2772 1.2316 0.047 Uiso calc R 1 . .
H H9B 0.2798 0.2345 1.1410 0.047 Uiso calc R 1 . .
C C10 0.05380(10) 0.07332(17) 0.8131(2) 0.0340(5) Uani d . 1 . .
H H10A 0.0591 0.1235 0.7320 0.041 Uiso calc R 1 . .
H H10B 0.0234 0.1040 0.8635 0.041 Uiso calc R 1 . .
C C11 0.02802(11) -0.02892(18) 0.7335(3) 0.0367(5) Uani d . 1 . .
H H11A 0.0514 -0.0494 0.6577 0.044 Uiso calc R 1 . .
H H11B -0.0157 -0.0186 0.6743 0.044 Uiso calc R 1 . .
C C12 0.03227(10) -0.11677(17) 0.8540(3) 0.0353(5) Uani d . 1 . .
H H12A 0.0093 -0.0964 0.9307 0.042 Uiso calc R 1 . .
H H12B 0.0135 -0.1819 0.8004 0.042 Uiso calc R 1 . .
C C13 0.09972(10) -0.13645(16) 0.9390(3) 0.0343(5) Uani d . 1 . .
H H13A 0.1018 -0.1852 1.0277 0.041 Uiso calc R 1 . .
H H13B 0.1201 -0.1712 0.8658 0.041 Uiso calc R 1 . .
C C14 0.02570(10) 0.46052(17) 0.9997(3) 0.0348(5) Uani d . 1 . .
C C15 0.03188(11) 0.56866(18) 0.9956(3) 0.0429(5) Uani d . 1 . .
H H15 0.0651 0.5981 0.9619 0.051 Uiso calc R 1 . .
C C16 -0.00968(11) 0.63476(18) 1.0399(3) 0.0432(5) Uani d . 1 . .
H H16 -0.0048 0.7089 1.0370 0.052 Uiso calc R 1 . .
C C17 -0.05833(10) 0.59240(17) 1.0885(3) 0.0359(5) Uani d . 1 . .
C C18 -0.06523(10) 0.48428(18) 1.0894(3) 0.0414(5) Uani d . 1 . .
H H18 -0.0990 0.4549 1.1208 0.050 Uiso calc R 1 . .
C C19 -0.02389(11) 0.41839(19) 1.0454(3) 0.0429(5) Uani d . 1 . .
H H19 -0.0293 0.3443 1.0464 0.051 Uiso calc R 1 . .
C C20 -0.08528(13) 0.7562(2) 1.1797(4) 0.0531(6) Uani d . 1 . .
H H20A -0.1159 0.7867 1.2277 0.064 Uiso calc R 1 . .
H H20B -0.0840 0.7972 1.0866 0.064 Uiso calc R 1 . .
H H20C -0.0445 0.7575 1.2556 0.064 Uiso calc R 1 . .
C C21 0.17192(10) 0.31169(16) 0.8647(3) 0.0324(4) Uani d . 1 . .
C C22 0.25105(9) 0.29474(15) 0.7251(2) 0.0308(4) Uani d . 1 . .
C C23 0.31085(10) 0.25400(15) 0.7664(2) 0.0326(4) Uani d . 1 . .
H H23 0.3220 0.2016 0.8456 0.039 Uiso calc R 1 . .
C C24 0.35403(10) 0.28971(17) 0.6923(2) 0.0340(4) Uani d . 1 . .
H H24 0.3948 0.2619 0.7207 0.041 Uiso calc R 1 . .
C C25 0.33780(10) 0.36646(16) 0.5759(2) 0.0326(4) Uani d . 1 . .
C C26 0.27881(10) 0.40864(16) 0.5364(2) 0.0347(5) Uani d . 1 . .
H H26 0.2679 0.4622 0.4589 0.042 Uiso calc R 1 . .
C C27 0.23551(10) 0.37212(17) 0.6111(3) 0.0343(4) Uani d . 1 . .
H H27 0.1949 0.4006 0.5836 0.041 Uiso calc R 1 . .
C C28 0.36885(12) 0.4734(2) 0.3897(3) 0.0483(6) Uani d . 1 . .
H H28A 0.4050 0.4872 0.3506 0.058 Uiso calc R 1 . .
H H28B 0.3570 0.5380 0.4346 0.058 Uiso calc R 1 . .
H H28C 0.3344 0.4496 0.3027 0.058 Uiso calc R 1 . .

loop_
_atom_site_aniso_label
_atom_site_aniso_U_11
_atom_site_aniso_U_22
_atom_site_aniso_U_33
_atom_site_aniso_U_12
_atom_site_aniso_U_13
_atom_site_aniso_U_23
O1 0.0526(10) 0.0364(8) 0.0552(10) 0.0085(7) 0.0329(8) 0.0106(7)
O2 0.0345(8) 0.0379(8) 0.0634(10) 0.0020(6) 0.0175(7) -0.0103(7)
O3 0.0495(9) 0.0270(7) 0.0621(10) -0.0047(7) 0.0315(8) -0.0014(7)
O4 0.0372(8) 0.0457(9) 0.0458(9) -0.0037(7) 0.0177(7) 0.0070(7)
N1 0.0318(8) 0.0258(8) 0.0365(9) 0.0002(7) 0.0133(7) 0.0008(7)
N2 0.0456(10) 0.0323(9) 0.0489(11) 0.0058(8) 0.0267(9) 0.0082(8)
N3 0.0330(9) 0.0274(8) 0.0326(9) 0.0005(7) 0.0115(7) -0.0006(7)
N4 0.0376(10) 0.0258(8) 0.0387(9) -0.0028(7) 0.0161(8) -0.0007(7)
C1 0.0343(11) 0.0299(10) 0.0341(10) 0.0005(8) 0.0126(9) -0.0007(8)
C2 0.0308(10) 0.0264(9) 0.0313(10) 0.0009(8) 0.0142(8) -0.0012(7)
C3 0.0287(10) 0.0298(9) 0.0277(9) -0.0012(8) 0.0111(8) -0.0005(8)
C4 0.0287(10) 0.0320(10) 0.0290(10) -0.0012(8) 0.0116(8) -0.0024(8)
C5 0.0299(10) 0.0329(10) 0.0321(10) 0.0016(8) 0.0122(8) 0.0004(8)
C6 0.0313(10) 0.0300(10) 0.0324(10) -0.0028(8) 0.0124(8) -0.0030(8)
C7 0.0365(11) 0.0382(11) 0.0380(11) -0.0001(9) 0.0059(10) -0.0001(9)
C8 0.0379(12) 0.0426(12) 0.0432(13) -0.0052(10) 0.0040(10) -0.0052(10)
C9 0.0388(12) 0.0338(11) 0.0428(12) -0.0059(9) 0.0066(10) -0.0025(9)
C10 0.0321(11) 0.0364(11) 0.0329(10) 0.0004(9) 0.0075(9) 0.0035(9)
C11 0.0360(11) 0.0426(12) 0.0316(11) -0.0064(9) 0.0092(9) -0.0026(9)
C12 0.0366(11) 0.0365(11) 0.0341(11) -0.0075(9) 0.0114(9) -0.0054(9)
C13 0.0397(12) 0.0285(10) 0.0358(11) -0.0022(9) 0.0118(9) -0.0029(8)
C14 0.0353(11) 0.0341(11) 0.0366(11) 0.0053(9) 0.0126(9) 0.0033(9)
C15 0.0441(13) 0.0343(12) 0.0579(14) 0.0029(10) 0.0268(11) 0.0065(10)
C16 0.0444(13) 0.0303(11) 0.0587(15) 0.0021(10) 0.0205(11) 0.0021(10)
C17 0.0319(11) 0.0376(11) 0.0374(11) 0.0054(9) 0.0080(9) -0.0022(9)
C18 0.0352(12) 0.0392(12) 0.0543(13) -0.0015(9) 0.0200(10) -0.0020(10)
C19 0.0428(13) 0.0322(11) 0.0574(15) 0.0007(9) 0.0198(11) 0.0009(10)
C20 0.0440(13) 0.0434(13) 0.0753(18) -0.0013(11) 0.0218(13) -0.0171(12)
C21 0.0328(10) 0.0308(10) 0.0352(10) -0.0028(8) 0.0120(8) -0.0007(8)
C22 0.0337(10) 0.0285(10) 0.0326(10) -0.0036(8) 0.0131(8) -0.0034(8)
C23 0.0383(12) 0.0284(10) 0.0313(10) 0.0006(8) 0.0097(9) 0.0027(8)
C24 0.0293(10) 0.0362(11) 0.0358(10) 0.0022(9) 0.0076(8) -0.0006(9)
C25 0.0331(10) 0.0331(10) 0.0323(10) -0.0073(8) 0.0103(8) -0.0038(8)
C26 0.0397(12) 0.0312(10) 0.0338(11) 0.0001(9) 0.0113(9) 0.0045(8)
C27 0.0311(10) 0.0333(10) 0.0386(11) 0.0008(8) 0.0095(9) 0.0011(9)
C28 0.0562(15) 0.0430(13) 0.0532(14) -0.0043(11) 0.0275(12) 0.0090(11)

loop_
_atom_type_symbol
_atom_type_description
_atom_type_scat_dispersion_real
_atom_type_scat_dispersion_imag
_atom_type_scat_source
C C 0.0181 0.0091 'International Tables Vol C Tables 4.2.6.8 and 6.1.1.4'
H H 0.0000 0.0000 'International Tables Vol C Tables 4.2.6.8 and 6.1.1.4'
N N 0.0311 0.0180 'International Tables Vol C Tables 4.2.6.8 and 6.1.1.4'
O O 0.0492 0.0322 'International Tables Vol C Tables 4.2.6.8 and 6.1.1.4'

loop_
_geom_angle_atom_site_label_1
_geom_angle_atom_site_label_2
_geom_angle_atom_site_label_3
_geom_angle_site_symmetry_1
_geom_angle_site_symmetry_3
_geom_angle
_geom_angle_publ_flag
C17 O2 C20 . . 116.32(17) ?
C25 O4 C28 . . 117.02(17) ?
C21 N1 C1 . . 124.17(16) ?
C21 N1 C2 . . 119.67(16) ?
C1 N1 C2 . . 114.15(16) ?
C1 N2 C14 . . 125.59(18) ?
C1 N2 H2 . . 117.2 ?
C14 N2 H2 . . 117.2 ?
C5 N3 C4 . . 117.49(17) ?
C21 N4 C22 . . 122.56(16) ?
C21 N4 H4 . . 118.7 ?
C22 N4 H4 . . 118.7 ?
O1 C1 N2 . . 125.17(19) ?
O1 C1 N1 . . 118.70(18) ?
N2 C1 N1 . . 116.06(17) ?
C6 C2 C3 . . 119.41(18) ?
C6 C2 N1 . . 118.90(17) ?
C3 C2 N1 . . 121.66(18) ?
C2 C3 C4 . . 117.90(18) ?
C2 C3 C10 . . 120.99(18) ?
C4 C3 C10 . . 120.93(17) ?
N3 C4 C3 . . 122.87(17) ?
N3 C4 C13 . . 115.87(17) ?
C3 C4 C13 . . 121.26(18) ?
N3 C5 C6 . . 123.98(19) ?
N3 C5 C7 . . 124.98(18) ?
C6 C5 C7 . . 111.04(18) ?
C2 C6 C5 . . 118.31(18) ?
C2 C6 C9 . . 131.00(19) ?
C5 C6 C9 . . 110.68(19) ?
C5 C7 C8 . . 102.83(18) ?
C5 C7 H7A . . 111.2 ?
C8 C7 H7A . . 111.2 ?
C5 C7 H7B . . 111.2 ?
C8 C7 H7B . . 111.2 ?
H7A C7 H7B . . 109.1 ?
C7 C8 C9 . . 105.95(18) ?
C7 C8 H8A . . 110.5 ?
C9 C8 H8A . . 110.5 ?
C7 C8 H8B . . 110.5 ?
C9 C8 H8B . . 110.5 ?
H8A C8 H8B . . 108.7 ?
C6 C9 C8 . . 102.91(17) ?
C6 C9 H9A . . 111.2 ?
C8 C9 H9A . . 111.2 ?
C6 C9 H9B . . 111.2 ?
C8 C9 H9B . . 111.2 ?
H9A C9 H9B . . 109.1 ?
C3 C10 C11 . . 113.83(18) ?
C3 C10 H10A . . 108.8 ?
C11 C10 H10A . . 108.8 ?
C3 C10 H10B . . 108.8 ?
C11 C10 H10B . . 108.8 ?
H10A C10 H10B . . 107.7 ?
C10 C11 C12 . . 110.99(18) ?
C10 C11 H11A . . 109.4 ?
C12 C11 H11A . . 109.4 ?
C10 C11 H11B . . 109.4 ?
C12 C11 H11B . . 109.4 ?
H11A C11 H11B . . 108.0 ?
C13 C12 C11 . . 109.42(18) ?
C13 C12 H12A . . 109.8 ?
C11 C12 H12A . . 109.8 ?
C13 C12 H12B . . 109.8 ?
C11 C12 H12B . . 109.8 ?
H12A C12 H12B . . 108.2 ?
C4 C13 C12 . . 113.39(17) ?
C4 C13 H13A . . 108.9 ?
C12 C13 H13A . . 108.9 ?
C4 C13 H13B . . 108.9 ?
C12 C13 H13B . . 108.9 ?
H13A C13 H13B . . 107.7 ?
C15 C14 C19 . . 119.0(2) ?
C15 C14 N2 . . 117.37(19) ?
C19 C14 N2 . . 123.6(2) ?
C14 C15 C16 . . 121.0(2) ?
C14 C15 H15 . . 119.5 ?
C16 C15 H15 . . 119.5 ?
C17 C16 C15 . . 119.8(2) ?
C17 C16 H16 . . 120.1 ?
C15 C16 H16 . . 120.1 ?
O2 C17 C18 . . 116.60(19) ?
O2 C17 C16 . . 124.26(19) ?
C18 C17 C16 . . 119.1(2) ?
C19 C18 C17 . . 121.1(2) ?
C19 C18 H18 . . 119.5 ?
C17 C18 H18 . . 119.5 ?
C18 C19 C14 . . 119.9(2) ?
C18 C19 H19 . . 120.0 ?
C14 C19 H19 . . 120.0 ?
O2 C20 H20A . . 109.5 ?
O2 C20 H20B . . 109.5 ?
H20A C20 H20B . . 109.5 ?
O2 C20 H20C . . 109.5 ?
H20A C20 H20C . . 109.5 ?
H20B C20 H20C . . 109.5 ?
O3 C21 N4 . . 123.77(19) ?
O3 C21 N1 . . 122.10(18) ?
N4 C21 N1 . . 114.13(17) ?
C27 C22 C23 . . 119.49(19) ?
C27 C22 N4 . . 122.23(19) ?
C23 C22 N4 . . 118.22(18) ?
C24 C23 C22 . . 120.15(19) ?
C24 C23 H23 . . 119.9 ?
C22 C23 H23 . . 119.9 ?
C23 C24 C25 . . 120.05(19) ?
C23 C24 H24 . . 120.0 ?
C25 C24 H24 . . 120.0 ?
O4 C25 C26 . . 124.47(19) ?
O4 C25 C24 . . 115.45(18) ?
C26 C25 C24 . . 120.08(19) ?
C25 C26 C27 . . 119.57(19) ?
C25 C26 H26 . . 120.2 ?
C27 C26 H26 . . 120.2 ?
C22 C27 C26 . . 120.6(2) ?
C22 C27 H27 . . 119.7 ?
C26 C27 H27 . . 119.7 ?
O4 C28 H28A . . 109.5 ?
O4 C28 H28B . . 109.5 ?
H28A C28 H28B . . 109.5 ?
O4 C28 H28C . . 109.5 ?
H28A C28 H28C . . 109.5 ?
H28B C28 H28C . . 109.5 ?

loop_
_geom_bond_atom_site_label_1
_geom_bond_atom_site_label_2
_geom_bond_site_symmetry_2
_geom_bond_distance
_geom_bond_publ_flag
O1 C1 . 1.215(3) ?
O2 C17 . 1.374(3) ?
O2 C20 . 1.414(3) ?
O3 C21 . 1.221(3) ?
O4 C25 . 1.371(3) ?
O4 C28 . 1.417(3) ?
N1 C21 . 1.415(3) ?
N1 C1 . 1.429(2) ?
N1 C2 . 1.453(2) ?
N2 C1 . 1.340(3) ?
N2 C14 . 1.418(3) ?
N2 H2 . 0.8800 ?
N3 C5 . 1.333(3) ?
N3 C4 . 1.352(3) ?
N4 C21 . 1.343(3) ?
N4 C22 . 1.425(3) ?
N4 H4 . 0.8800 ?
C2 C6 . 1.385(3) ?
C2 C3 . 1.397(3) ?
C3 C4 . 1.404(3) ?
C3 C10 . 1.512(3) ?
C4 C13 . 1.504(3) ?
C5 C6 . 1.390(3) ?
C5 C7 . 1.502(3) ?
C6 C9 . 1.503(3) ?
C7 C8 . 1.539(3) ?
C7 H7A . 0.9900 ?
C7 H7B . 0.9900 ?
C8 C9 . 1.542(3) ?
C8 H8A . 0.9900 ?
C8 H8B . 0.9900 ?
C9 H9A . 0.9900 ?
C9 H9B . 0.9900 ?
C10 C11 . 1.517(3) ?
C10 H10A . 0.9900 ?
C10 H10B . 0.9900 ?
C11 C12 . 1.528(3) ?
C11 H11A . 0.9900 ?
C11 H11B . 0.9900 ?
C12 C13 . 1.520(3) ?
C12 H12A . 0.9900 ?
C12 H12B . 0.9900 ?
C13 H13A . 0.9900 ?
C13 H13B . 0.9900 ?
C14 C15 . 1.383(3) ?
C14 C19 . 1.389(3) ?
C15 C16 . 1.388(3) ?
C15 H15 . 0.9500 ?
C16 C17 . 1.385(3) ?
C16 H16 . 0.9500 ?
C17 C18 . 1.383(3) ?
C18 C19 . 1.381(3) ?
C18 H18 . 0.9500 ?
C19 H19 . 0.9500 ?
C20 H20A . 0.9800 ?
C20 H20B . 0.9800 ?
C20 H20C . 0.9800 ?
C22 C27 . 1.383(3) ?
C22 C23 . 1.393(3) ?
C23 C24 . 1.383(3) ?
C23 H23 . 0.9500 ?
C24 C25 . 1.393(3) ?
C24 H24 . 0.9500 ?
C25 C26 . 1.384(3) ?
C26 C27 . 1.393(3) ?
C26 H26 . 0.9500 ?
C27 H27 . 0.9500 ?
C28 H28A . 0.9800 ?
C28 H28B . 0.9800 ?
C28 H28C . 0.9800 ?

loop_
_geom_hbond_atom_site_label_D
_geom_hbond_atom_site_label_H
_geom_hbond_atom_site_label_A
_geom_hbond_site_symmetry_A
_geom_hbond_distance_DH
_geom_hbond_distance_HA
_geom_hbond_distance_DA
_geom_hbond_angle_DHA
_geom_hbond_publ_flag
N2 H2 O3 . 0.88 1.97 2.623(3) 130 y
N4 H4 N3 2_554 0.88 2.26 2.961(2) 137 y

loop_
_geom_torsion_atom_site_label_1
_geom_torsion_atom_site_label_2
_geom_torsion_atom_site_label_3
_geom_torsion_atom_site_label_4
_geom_torsion_site_symmetry_1
_geom_torsion_site_symmetry_2
_geom_torsion_site_symmetry_3
_geom_torsion_site_symmetry_4
_geom_torsion
_geom_torsion_publ_flag
C14 N2 C1 O1 . . . . 5.5(4) ?
C14 N2 C1 N1 . . . . -177.6(2) ?
C21 N1 C1 O1 . . . . -168.7(2) ?
C2 N1 C1 O1 . . . . -5.0(3) ?
C21 N1 C1 N2 . . . . 14.2(3) ?
C2 N1 C1 N2 . . . . 177.95(18) ?
C21 N1 C2 C6 . . . . 64.4(2) ?
C1 N1 C2 C6 . . . . -100.1(2) ?
C21 N1 C2 C3 . . . . -117.7(2) ?
C1 N1 C2 C3 . . . . 77.8(2) ?
C6 C2 C3 C4 . . . . -0.4(3) ?
N1 C2 C3 C4 . . . . -178.32(17) ?
C6 C2 C3 C10 . . . . 174.75(17) ?
N1 C2 C3 C10 . . . . -3.1(3) ?
C5 N3 C4 C3 . . . . -1.9(3) ?
C5 N3 C4 C13 . . . . 177.58(18) ?
C2 C3 C4 N3 . . . . 1.9(3) ?
C10 C3 C4 N3 . . . . -173.28(17) ?
C2 C3 C4 C13 . . . . -177.55(18) ?
C10 C3 C4 C13 . . . . 7.3(3) ?
C4 N3 C5 C6 . . . . 0.5(3) ?
C4 N3 C5 C7 . . . . -179.63(19) ?
C3 C2 C6 C5 . . . . -0.9(3) ?
N1 C2 C6 C5 . . . . 177.05(16) ?
C3 C2 C6 C9 . . . . -179.65(19) ?
N1 C2 C6 C9 . . . . -1.7(3) ?
N3 C5 C6 C2 . . . . 0.9(3) ?
C7 C5 C6 C2 . . . . -179.00(18) ?
N3 C5 C6 C9 . . . . 179.93(19) ?
C7 C5 C6 C9 . . . . 0.0(2) ?
N3 C5 C7 C8 . . . . -164.38(19) ?
C6 C5 C7 C8 . . . . 15.5(2) ?
C5 C7 C8 C9 . . . . -24.5(2) ?
C2 C6 C9 C8 . . . . 163.3(2) ?
C5 C6 C9 C8 . . . . -15.5(2) ?
C7 C8 C9 C6 . . . . 24.6(2) ?
C2 C3 C10 C11 . . . . 166.33(18) ?
C4 C3 C10 C11 . . . . -18.6(3) ?
C3 C10 C11 C12 . . . . 45.9(2) ?
C10 C11 C12 C13 . . . . -62.0(2) ?
N3 C4 C13 C12 . . . . 157.07(17) ?
C3 C4 C13 C12 . . . . -23.4(3) ?
C11 C12 C13 C4 . . . . 49.9(2) ?
C1 N2 C14 C15 . . . . 154.1(2) ?
C1 N2 C14 C19 . . . . -28.2(4) ?
C19 C14 C15 C16 . . . . 1.6(4) ?
N2 C14 C15 C16 . . . . 179.4(2) ?
C14 C15 C16 C17 . . . . -0.3(4) ?
C20 O2 C17 C18 . . . . 161.6(2) ?
C20 O2 C17 C16 . . . . -19.2(3) ?
C15 C16 C17 O2 . . . . 179.7(2) ?
C15 C16 C17 C18 . . . . -1.0(3) ?
O2 C17 C18 C19 . . . . -179.6(2) ?
C16 C17 C18 C19 . . . . 1.1(4) ?
C17 C18 C19 C14 . . . . 0.2(4) ?
C15 C14 C19 C18 . . . . -1.5(4) ?
N2 C14 C19 C18 . . . . -179.2(2) ?
C22 N4 C21 O3 . . . . 3.1(3) ?
C22 N4 C21 N1 . . . . -176.96(18) ?
C1 N1 C21 O3 . . . . 8.8(3) ?
C2 N1 C21 O3 . . . . -154.1(2) ?
C1 N1 C21 N4 . . . . -171.12(18) ?
C2 N1 C21 N4 . . . . 26.0(3) ?
C21 N4 C22 C27 . . . . -52.2(3) ?
C21 N4 C22 C23 . . . . 130.4(2) ?
C27 C22 C23 C24 . . . . -0.9(3) ?
N4 C22 C23 C24 . . . . 176.55(18) ?
C22 C23 C24 C25 . . . . -0.1(3) ?
C28 O4 C25 C26 . . . . 1.4(3) ?
C28 O4 C25 C24 . . . . -179.1(2) ?
C23 C24 C25 O4 . . . . -178.30(18) ?
C23 C24 C25 C26 . . . . 1.3(3) ?
O4 C25 C26 C27 . . . . 178.06(19) ?
C24 C25 C26 C27 . . . . -1.5(3) ?
C23 C22 C27 C26 . . . . 0.7(3) ?
N4 C22 C27 C26 . . . . -176.64(18) ?
C25 C26 C27 C22 . . . . 0.5(3) ?

loop_
_cod_related_entry_id
_cod_related_entry_database
_cod_related_entry_code
1 ChemSpider 24744537
